data_7053716
loop_
_publ_author_name
'Zanardi, Alessandro'
'Peris, Eduardo'
'Mata, Jose A.'

_publ_section_title
;
 Alkenyl-functionalized NHC iridium-based catalysts for hydrosilylation
;
_journal_issue 1
_journal_name_full 'New Journal of Chemistry'
_journal_page_first 120
_journal_paper_doi 10.1039/b707280e
_journal_volume 32
_journal_year 2008
_chemical_formula_moiety 'C17 H24 Ir N2, B F4'
_chemical_formula_sum 'C17 H24 B F4 Ir N2'
_chemical_formula_weight 535.39
_chemical_name_systematic
;
?
;
_space_group_IT_number 14
_symmetry_cell_setting monoclinic
_symmetry_Int_Tables_number 14
_symmetry_space_group_name_Hall '-P 2ybc'
_symmetry_space_group_name_H-M 'P 1 21/c 1'
_atom_sites_solution_hydrogens geom
_atom_sites_solution_primary direct
_atom_sites_solution_secondary difmap
_audit_creation_method SHELXL-97
_cell_angle_alpha 90.00
_cell_angle_beta 99.5350(10)
_cell_angle_gamma 90.00
_cell_formula_units_Z 8
_cell_length_a 8.1277(4)
_cell_length_b 36.568(2)
_cell_length_c 12.0502(6)
_cell_measurement_reflns_used 8122
_cell_measurement_temperature 293(2)
_cell_measurement_theta_max 27.50
_cell_measurement_theta_min 1.11
_cell_volume 3532.0(3)
_computing_cell_refinement 'Bruker XSCANS'
_computing_data_collection 'Bruker XSCANS'
_computing_data_reduction 'Bruker SHELXTL'
_computing_molecular_graphics 'Bruker SHELXTL'
_computing_publication_material 'Bruker SHELXTL'
_computing_structure_refinement 'SHELXL-97 (Sheldrick, 1997)'
_computing_structure_solution 'SHELXS-97 (Sheldrick, 1990)'
_diffrn_ambient_temperature 293(2)
_diffrn_measured_fraction_theta_full 0.999
_diffrn_measured_fraction_theta_max 0.999
_diffrn_measurement_device_type 'Bruker P4'
_diffrn_measurement_method '\\w scans'
_diffrn_radiation_monochromator graphite
_diffrn_radiation_probe x-ray
_diffrn_radiation_source 'fine-focus sealed tube'
_diffrn_radiation_type MoK\\a
_diffrn_radiation_wavelength 0.71073
_diffrn_reflns_av_R_equivalents 0.0742
_diffrn_reflns_av_sigmaI/netI 0.0931
_diffrn_reflns_limit_h_max 10
_diffrn_reflns_limit_h_min -10
_diffrn_reflns_limit_k_max 44
_diffrn_reflns_limit_k_min -47
_diffrn_reflns_limit_l_max 15
_diffrn_reflns_limit_l_min -12
_diffrn_reflns_number 24448
_diffrn_reflns_theta_full 27.50
_diffrn_reflns_theta_max 27.50
_diffrn_reflns_theta_min 1.11
_exptl_absorpt_coefficient_mu 7.602
_exptl_absorpt_correction_type empirical
_exptl_crystal_colour Colorless
_exptl_crystal_density_diffrn 2.014
_exptl_crystal_density_method 'not measured'
_exptl_crystal_description Prism
_exptl_crystal_F_000 2064
_exptl_crystal_size_max 0.191
_exptl_crystal_size_mid 0.12
_exptl_crystal_size_min 0.10
_refine_diff_density_max 1.281
_refine_diff_density_min -1.175
_refine_diff_density_rms 0.197
_refine_ls_extinction_method none
_refine_ls_goodness_of_fit_ref 1.047
_refine_ls_hydrogen_treatment constr
_refine_ls_matrix_type full
_refine_ls_number_parameters 451
_refine_ls_number_reflns 8122
_refine_ls_number_restraints 0
_refine_ls_restrained_S_all 1.047
_refine_ls_R_factor_all 0.0953
_refine_ls_R_factor_gt 0.0448
_refine_ls_shift/su_max 0.001
_refine_ls_shift/su_mean 0.000
_refine_ls_structure_factor_coef Fsqd
_refine_ls_weighting_details 'calc w=1/[\\s^2^(Fo^2^)+(0.0215P)^2^+13.2770P] where P=(Fo^2^+2Fc^2^)/3'
_refine_ls_weighting_scheme calc
_refine_ls_wR_factor_gt 0.0778
_refine_ls_wR_factor_ref 0.0942
_reflns_number_gt 5136
_reflns_number_total 8122
_reflns_threshold_expression >2sigma(I)
_cod_data_source_file b707280esup1.cif
_cod_data_source_block str861m
_cod_depositor_comments
;
The following automatic conversions were performed:

'_symmetry_cell_setting' value 'Monoclinic' changed to 'monoclinic'
according to /home/saulius/struct/CIF-dictionaries/cif_core.dic
dictionary named 'cif_core.dic' version 2.4.2 from 2011-04-26.

Automatic conversion script
Id: cif_fix_values 1891 2012-01-12 08:04:46Z andrius 
;
_cod_original_sg_symbol_H-M P2(1)/c
_cod_database_code 7053716

loop_
_symmetry_equiv_pos_as_xyz
'x, y, z'
'-x, y+1/2, -z+1/2'
'-x, -y, -z'
'x, -y-1/2, z-1/2'

loop_
_atom_site_label
_atom_site_type_symbol
_atom_site_fract_x
_atom_site_fract_y
_atom_site_fract_z
_atom_site_U_iso_or_equiv
_atom_site_adp_type
_atom_site_occupancy
_atom_site_symmetry_multiplicity
_atom_site_calc_flag
_atom_site_refinement_flags
Ir1 Ir 0.79187(4) 0.186750(9) 0.84328(3) 0.02683(9) Uani 1 1 d .
C1 C 0.6167(11) 0.2164(3) 0.7597(7) 0.037(2) Uani 1 1 d .
F1 F 0.0629(9) 0.19871(18) 0.4414(6) 0.079(2) Uani 1 1 d .
B1 B 0.1435(15) 0.1777(3) 0.3719(10) 0.039(3) Uani 1 1 d .
N1 N 0.5031(9) 0.20367(19) 0.6728(6) 0.0332(17) Uani 1 1 d .
F2 F 0.1321(9) 0.14166(17) 0.3938(6) 0.081(2) Uani 1 1 d .
N2 N 0.5695(9) 0.24972(19) 0.7815(6) 0.0338(18) Uani 1 1 d .
C2 C 0.3839(11) 0.2301(3) 0.6380(8) 0.040(2) Uani 1 1 d .
H2 H 0.2933 0.2284 0.5799 0.048 Uiso 1 1 calc R
F3 F 0.0773(10) 0.1852(2) 0.2618(6) 0.096(2) Uani 1 1 d .
C3 C 0.4277(12) 0.2596(2) 0.7074(8) 0.040(2) Uani 1 1 d .
H3 H 0.3725 0.2819 0.7051 0.048 Uiso 1 1 calc R
F4 F 0.3087(8) 0.18844(18) 0.3905(6) 0.076(2) Uani 1 1 d .
C4 C 0.5250(12) 0.1657(2) 0.6382(8) 0.042(2) Uani 1 1 d .
H4A H 0.5757 0.1651 0.5708 0.050 Uiso 1 1 calc R
H4B H 0.4178 0.1534 0.6222 0.050 Uiso 1 1 calc R
C5 C 0.6380(11) 0.1464(2) 0.7350(8) 0.036(2) Uani 1 1 d .
H5 H 0.7370 0.1357 0.7221 0.044 Uiso 1 1 calc R
C6 C 0.5946(12) 0.1446(3) 0.8429(9) 0.050(3) Uani 1 1 d .
H6A H 0.4958 0.1552 0.8565 0.060 Uiso 1 1 calc R
H6B H 0.6646 0.1328 0.9008 0.060 Uiso 1 1 calc R
C7 C 0.6770(12) 0.2675(3) 0.8776(9) 0.048(3) Uani 1 1 d .
H7A H 0.6088 0.2813 0.9216 0.058 Uiso 1 1 calc R
H7B H 0.7536 0.2842 0.8502 0.058 Uiso 1 1 calc R
C8 C 0.7738(12) 0.2385(3) 0.9503(8) 0.043(3) Uani 1 1 d .
H8 H 0.8896 0.2400 0.9655 0.052 Uiso 1 1 calc R
C9 C 0.6966(13) 0.2099(3) 0.9947(8) 0.055(3) Uani 1 1 d .
H9A H 0.5810 0.2079 0.9804 0.066 Uiso 1 1 calc R
H9B H 0.7600 0.1925 1.0392 0.066 Uiso 1 1 calc R
C10 C 0.9804(11) 0.1403(2) 0.8853(8) 0.036(2) Uani 1 1 d .
H10 H 0.8888 0.1250 0.8848 0.043 Uiso 1 1 calc R
C11 C 1.0109(11) 0.1659(2) 0.9690(8) 0.039(2) Uani 1 1 d .
H11 H 0.9382 0.1664 1.0210 0.047 Uiso 1 1 calc R
C12 C 1.1492(11) 0.1927(3) 0.9844(8) 0.045(3) Uani 1 1 d .
H12A H 1.2527 0.1802 1.0127 0.054 Uiso 1 1 calc R
H12B H 1.1298 0.2106 1.0404 0.054 Uiso 1 1 calc R
C13 C 1.1682(11) 0.2132(3) 0.8730(8) 0.042(2) Uani 1 1 d .
H13A H 1.2155 0.2372 0.8923 0.050 Uiso 1 1 calc R
H13B H 1.2466 0.1999 0.8358 0.050 Uiso 1 1 calc R
C14 C 1.0080(10) 0.2179(2) 0.7915(7) 0.032(2) Uani 1 1 d .
H14 H 0.9456 0.2389 0.7973 0.038 Uiso 1 1 calc R
C15 C 0.9473(11) 0.1929(2) 0.7083(7) 0.035(2) Uani 1 1 d .
H15 H 0.8468 0.1985 0.6625 0.042 Uiso 1 1 calc R
C16 C 1.0292(13) 0.1576(3) 0.6856(8) 0.048(3) Uani 1 1 d .
H16A H 1.1256 0.1629 0.6504 0.058 Uiso 1 1 calc R
H16B H 0.9518 0.1433 0.6331 0.058 Uiso 1 1 calc R
C17 C 1.0853(12) 0.1349(3) 0.7934(9) 0.049(3) Uani 1 1 d .
H17A H 1.0829 0.1093 0.7731 0.059 Uiso 1 1 calc R
H17B H 1.2000 0.1412 0.8234 0.059 Uiso 1 1 calc R
Ir31 Ir 0.60380(4) 0.083178(9) 0.24527(3) 0.02916(10) Uani 1 1 d .
N31 N 0.3907(9) 0.0648(2) 0.0337(6) 0.041(2) Uani 1 1 d .
C31 C 0.5423(11) 0.0620(2) 0.0969(8) 0.036(2) Uani 1 1 d .
F31 F -0.0040(8) -0.0475(2) 0.1225(5) 0.084(2) Uani 1 1 d .
B31 B 0.0788(15) -0.0343(4) 0.2234(10) 0.046(3) Uani 1 1 d .
N32 N 0.6426(9) 0.0474(2) 0.0319(6) 0.0361(18) Uani 1 1 d .
C32 C 0.3976(12) 0.0515(3) -0.0737(8) 0.045(3) Uani 1 1 d .
H32 H 0.3096 0.0503 -0.1337 0.054 Uiso 1 1 calc R
F32 F -0.0403(10) -0.0326(3) 0.2914(6) 0.115(3) Uani 1 1 d .
C33 C 0.5557(13) 0.0407(3) -0.0744(8) 0.045(2) Uani 1 1 d .
H33 H 0.5980 0.0307 -0.1347 0.054 Uiso 1 1 calc R
F33 F 0.2008(8) -0.0583(2) 0.2658(6) 0.085(2) Uani 1 1 d .
C34 C 0.2632(12) 0.0813(3) 0.0877(9) 0.051(3) Uani 1 1 d .
H34A H 0.1947 0.0625 0.1142 0.061 Uiso 1 1 calc R
H34B H 0.1920 0.0969 0.0350 0.061 Uiso 1 1 calc R
F34 F 0.1418(10) -0.00190(19) 0.2026(9) 0.132(4) Uani 1 1 d .
C35 C 0.3523(12) 0.1041(3) 0.1878(9) 0.050(3) Uani 1 1 d .
H35 H 0.3294 0.1002 0.2600 0.060 Uiso 1 1 calc R
C36 C 0.4671(14) 0.1305(3) 0.1685(9) 0.059(3) Uani 1 1 d .
H36A H 0.4894 0.1343 0.0962 0.071 Uiso 1 1 calc R
H36B H 0.5216 0.1445 0.2280 0.071 Uiso 1 1 calc R
C37 C 0.8156(12) 0.0415(3) 0.0842(8) 0.054(3) Uani 1 1 d .
H37A H 0.8902 0.0463 0.0308 0.065 Uiso 1 1 calc R
H37B H 0.8320 0.0165 0.1105 0.065 Uiso 1 1 calc R
C38 C 0.8487(11) 0.0681(4) 0.1826(9) 0.054(3) Uani 1 1 d .
H38 H 0.8867 0.0588 0.2541 0.065 Uiso 1 1 calc R
C39 C 0.8253(13) 0.1046(3) 0.1708(9) 0.059(3) Uani 1 1 d .
H39A H 0.7874 0.1145 0.1001 0.071 Uiso 1 1 calc R
H39B H 0.8472 0.1198 0.2334 0.071 Uiso 1 1 calc R
C40 C 0.7459(13) 0.1054(2) 0.4109(8) 0.046(3) Uani 1 1 d .
H40 H 0.7910 0.1236 0.3711 0.055 Uiso 1 1 calc R
C41 C 0.5776(13) 0.1071(2) 0.4175(7) 0.041(2) Uani 1 1 d .
H41 H 0.5161 0.1255 0.3768 0.049 Uiso 1 1 calc R
C42 C 0.4846(14) 0.0819(3) 0.4842(9) 0.057(3) Uani 1 1 d .
H42A H 0.3982 0.0958 0.5119 0.069 Uiso 1 1 calc R
H42B H 0.5614 0.0732 0.5491 0.069 Uiso 1 1 calc R
C43 C 0.4045(13) 0.0490(3) 0.4195(8) 0.048(3) Uani 1 1 d .
H43A H 0.3967 0.0292 0.4718 0.058 Uiso 1 1 calc R
H43B H 0.2920 0.0554 0.3844 0.058 Uiso 1 1 calc R
C44 C 0.5003(13) 0.0361(2) 0.3304(8) 0.041(2) Uani 1 1 d .
H44 H 0.4387 0.0313 0.2598 0.049 Uiso 1 1 calc R
C45 C 0.6717(12) 0.0306(2) 0.3430(8) 0.039(2) Uani 1 1 d .
H45 H 0.7157 0.0224 0.2810 0.047 Uiso 1 1 calc R
C46 C 0.7904(12) 0.0373(3) 0.4514(7) 0.045(3) Uani 1 1 d .
H46A H 0.7328 0.0320 0.5139 0.054 Uiso 1 1 calc R
H46B H 0.8828 0.0203 0.4555 0.054 Uiso 1 1 calc R
C47 C 0.8597(13) 0.0756(3) 0.4653(8) 0.058(3) Uani 1 1 d .
H47A H 0.9624 0.0764 0.4343 0.069 Uiso 1 1 calc R
H47B H 0.8877 0.0808 0.5451 0.069 Uiso 1 1 calc R

loop_
_atom_site_aniso_label
_atom_site_aniso_U_11
_atom_site_aniso_U_22
_atom_site_aniso_U_33
_atom_site_aniso_U_23
_atom_site_aniso_U_13
_atom_site_aniso_U_12
Ir1 0.02439(17) 0.02369(18) 0.0313(2) -0.00095(14) 0.00133(14) -0.00012(15)
C1 0.037(5) 0.035(6) 0.038(6) -0.006(4) 0.004(4) 0.000(4)
F1 0.087(5) 0.069(5) 0.088(5) -0.005(4) 0.037(4) 0.029(4)
B1 0.049(7) 0.030(6) 0.040(7) 0.004(5) 0.008(6) -0.001(5)
N1 0.032(4) 0.021(4) 0.044(5) -0.008(3) 0.000(4) -0.001(3)
F2 0.102(6) 0.037(4) 0.112(6) 0.009(4) 0.037(5) -0.007(4)
N2 0.029(4) 0.031(4) 0.038(5) -0.011(3) -0.003(3) 0.011(3)
C2 0.028(5) 0.045(6) 0.045(6) 0.006(5) 0.000(4) 0.007(4)
F3 0.130(7) 0.087(6) 0.059(5) -0.005(4) -0.022(4) -0.010(5)
C3 0.050(6) 0.024(5) 0.046(6) 0.015(4) 0.011(5) 0.008(4)
F4 0.053(4) 0.069(5) 0.103(5) 0.003(4) 0.004(4) -0.015(4)
C4 0.049(6) 0.026(5) 0.046(6) -0.011(4) -0.004(5) 0.001(4)
C5 0.028(5) 0.030(5) 0.049(6) -0.001(4) -0.001(4) -0.002(4)
C6 0.026(5) 0.057(7) 0.064(7) 0.010(5) -0.004(5) -0.008(5)
C7 0.050(6) 0.027(6) 0.065(7) -0.015(5) 0.005(5) 0.002(5)
C8 0.038(6) 0.056(7) 0.035(6) -0.028(5) 0.007(5) 0.010(5)
C9 0.048(7) 0.069(8) 0.050(7) 0.003(6) 0.016(5) 0.010(6)
C10 0.028(5) 0.026(5) 0.052(6) 0.009(4) 0.001(4) 0.006(4)
C11 0.031(5) 0.034(6) 0.053(7) 0.014(5) 0.007(5) 0.004(4)
C12 0.029(5) 0.053(7) 0.048(6) -0.006(5) -0.014(4) -0.009(5)
C13 0.033(5) 0.032(6) 0.061(7) -0.002(5) 0.009(5) -0.009(4)
C14 0.029(5) 0.028(5) 0.040(5) -0.002(4) 0.013(4) 0.004(4)
C15 0.032(5) 0.047(6) 0.030(5) -0.007(4) 0.016(4) 0.002(4)
C16 0.052(7) 0.033(6) 0.063(7) -0.012(5) 0.024(6) 0.002(5)
C17 0.037(6) 0.026(6) 0.085(8) -0.006(5) 0.012(6) 0.002(4)
Ir31 0.0328(2) 0.02353(18) 0.0301(2) -0.00141(15) 0.00220(15) -0.00008(16)
N31 0.036(5) 0.047(5) 0.037(5) -0.013(4) -0.002(4) -0.004(4)
C31 0.027(5) 0.036(6) 0.045(6) 0.003(4) 0.009(4) -0.002(4)
F31 0.080(5) 0.109(6) 0.058(5) -0.005(4) -0.006(4) -0.011(4)
B31 0.038(7) 0.063(9) 0.034(7) -0.003(6) -0.002(5) 0.025(6)
N32 0.032(4) 0.045(5) 0.030(4) -0.008(3) -0.002(3) 0.000(4)
C32 0.045(6) 0.057(7) 0.030(6) -0.008(5) -0.008(5) -0.004(5)
F32 0.098(6) 0.188(10) 0.062(5) 0.011(5) 0.021(4) 0.078(6)
C33 0.057(7) 0.043(6) 0.037(6) 0.000(4) 0.014(5) -0.006(5)
F33 0.070(5) 0.110(6) 0.075(5) 0.024(4) 0.011(4) 0.049(4)
C34 0.039(6) 0.048(7) 0.063(7) -0.003(5) 0.000(5) 0.016(5)
F34 0.078(5) 0.034(4) 0.264(12) 0.014(6) -0.033(6) -0.011(4)
C35 0.045(6) 0.055(7) 0.047(7) 0.009(5) 0.000(5) 0.015(5)
C36 0.076(8) 0.040(7) 0.051(7) -0.002(5) -0.015(6) 0.022(6)
C37 0.038(6) 0.080(8) 0.046(7) -0.022(6) 0.009(5) -0.002(6)
C38 0.021(5) 0.093(10) 0.047(7) 0.000(6) 0.004(5) -0.017(6)
C39 0.051(7) 0.083(10) 0.044(7) -0.003(6) 0.009(5) -0.039(7)
C40 0.069(8) 0.027(5) 0.034(6) -0.001(4) -0.009(5) -0.015(5)
C41 0.064(7) 0.032(6) 0.027(5) -0.007(4) 0.007(5) 0.001(5)
C42 0.071(8) 0.050(7) 0.059(7) -0.018(6) 0.035(6) -0.003(6)
C43 0.060(7) 0.046(7) 0.045(6) 0.004(5) 0.025(5) -0.003(5)
C44 0.056(6) 0.028(5) 0.039(6) 0.014(4) 0.006(5) -0.003(5)
C45 0.052(6) 0.025(5) 0.038(6) 0.009(4) 0.003(5) 0.001(4)
C46 0.054(6) 0.046(6) 0.032(6) 0.019(4) -0.002(5) -0.002(5)
C47 0.051(7) 0.085(9) 0.033(6) 0.004(5) -0.006(5) -0.006(6)

loop_
_atom_type_symbol
_atom_type_description
_atom_type_scat_dispersion_real
_atom_type_scat_dispersion_imag
_atom_type_scat_source
C C 0.0033 0.0016 'International Tables Vol C Tables 4.2.6.8 and 6.1.1.4'
H H 0.0000 0.0000 'International Tables Vol C Tables 4.2.6.8 and 6.1.1.4'
B B 0.0013 0.0007 'International Tables Vol C Tables 4.2.6.8 and 6.1.1.4'
N N 0.0061 0.0033 'International Tables Vol C Tables 4.2.6.8 and 6.1.1.4'
F F 0.0171 0.0103 'International Tables Vol C Tables 4.2.6.8 and 6.1.1.4'
Ir Ir -1.4442 7.9887 'International Tables Vol C Tables 4.2.6.8 and 6.1.1.4'

loop_
_geom_angle_atom_site_label_1
_geom_angle_atom_site_label_2
_geom_angle_atom_site_label_3
_geom_angle
C1 Ir1 C5 76.8(3)
C1 Ir1 C6 85.4(4)
C5 Ir1 C6 36.9(3)
C1 Ir1 C15 91.2(4)
C5 Ir1 C15 88.3(3)
C6 Ir1 C15 124.3(4)
C1 Ir1 C9 83.7(4)
C5 Ir1 C9 119.3(4)
C6 Ir1 C9 85.3(4)
C15 Ir1 C9 149.5(4)
C1 Ir1 C14 96.4(3)
C5 Ir1 C14 124.1(3)
C6 Ir1 C14 160.0(3)
C15 Ir1 C14 35.9(3)
C9 Ir1 C14 114.7(4)
C1 Ir1 C11 164.6(4)
C5 Ir1 C11 118.2(3)
C6 Ir1 C11 104.7(3)
C15 Ir1 C11 92.5(3)
C9 Ir1 C11 85.6(4)
C14 Ir1 C11 78.2(3)
C1 Ir1 C10 160.0(3)
C5 Ir1 C10 85.9(3)
C6 Ir1 C10 86.6(4)
C15 Ir1 C10 78.3(3)
C9 Ir1 C10 113.9(4)
C14 Ir1 C10 85.0(3)
C11 Ir1 C10 34.9(3)
C1 Ir1 C8 73.9(4)
C5 Ir1 C8 142.5(3)
C6 Ir1 C8 117.2(4)
C15 Ir1 C8 114.9(4)
C9 Ir1 C8 35.0(3)
C14 Ir1 C8 82.3(3)
C11 Ir1 C8 91.1(4)
C10 Ir1 C8 126.0(3)
N2 C1 N1 106.7(8)
N2 C1 Ir1 128.9(7)
N1 C1 Ir1 123.9(7)
F2 B1 F3 110.8(9)
F2 B1 F1 111.7(9)
F3 B1 F1 109.0(9)
F2 B1 F4 110.0(9)
F3 B1 F4 108.4(9)
F1 B1 F4 106.8(9)
C1 N1 C2 110.3(7)
C1 N1 C4 116.3(7)
C2 N1 C4 133.3(8)
C1 N2 C3 110.6(7)
C1 N2 C7 114.1(7)
C3 N2 C7 135.3(8)
C3 C2 N1 105.4(8)
C2 C3 N2 107.0(8)
N1 C4 C5 107.7(7)
C6 C5 C4 121.1(8)
C6 C5 Ir1 72.0(5)
C4 C5 Ir1 110.6(6)
C5 C6 Ir1 71.2(5)
N2 C7 C8 109.2(7)
C9 C8 C7 122.2(9)
C9 C8 Ir1 70.7(6)
C7 C8 Ir1 109.1(6)
C8 C9 Ir1 74.4(5)
C11 C10 C17 124.8(9)
C11 C10 Ir1 71.8(5)
C17 C10 Ir1 111.7(6)
C10 C11 C12 126.0(9)
C10 C11 Ir1 73.3(5)
C12 C11 Ir1 110.8(6)
C11 C12 C13 113.0(7)
C14 C13 C12 114.6(7)
C15 C14 C13 124.2(8)
C15 C14 Ir1 70.6(5)
C13 C14 Ir1 112.9(6)
C14 C15 C16 125.8(9)
C14 C15 Ir1 73.5(5)
C16 C15 Ir1 111.7(6)
C15 C16 C17 112.8(8)
C10 C17 C16 114.9(8)
C31 Ir31 C36 83.7(4)
C31 Ir31 C35 76.3(4)
C36 Ir31 C35 37.1(4)
C31 Ir31 C44 93.2(4)
C36 Ir31 C44 127.0(4)
C35 Ir31 C44 90.7(4)
C31 Ir31 C45 98.2(4)
C36 Ir31 C45 162.6(4)
C35 Ir31 C45 126.5(4)
C44 Ir31 C45 35.9(3)
C31 Ir31 C39 82.8(4)
C36 Ir31 C39 86.6(5)
C35 Ir31 C39 120.9(4)
C44 Ir31 C39 145.7(4)
C45 Ir31 C39 110.8(4)
C31 Ir31 C40 164.8(4)
C36 Ir31 C40 103.7(4)
C35 Ir31 C40 117.6(4)
C44 Ir31 C40 92.7(4)
C45 Ir31 C40 78.7(3)
C39 Ir31 C40 84.5(4)
C31 Ir31 C41 159.9(4)
C36 Ir31 C41 87.9(4)
C35 Ir31 C41 86.1(4)
C44 Ir31 C41 77.3(3)
C45 Ir31 C41 84.5(3)
C39 Ir31 C41 115.0(4)
C40 Ir31 C41 35.2(3)
C31 Ir31 C38 73.0(4)
C36 Ir31 C38 117.2(5)
C35 Ir31 C38 142.3(4)
C44 Ir31 C38 112.1(4)
C45 Ir31 C38 79.6(4)
C39 Ir31 C38 34.3(4)
C40 Ir31 C38 91.9(4)
C41 Ir31 C38 126.9(4)
C31 N31 C32 109.1(8)
C31 N31 C34 115.8(8)
C32 N31 C34 135.0(8)
N32 C31 N31 106.9(8)
N32 C31 Ir31 127.9(7)
N31 C31 Ir31 124.5(7)
F34 B31 F33 111.5(10)
F34 B31 F32 113.8(11)
F33 B31 F32 110.4(10)
F34 B31 F31 107.1(10)
F33 B31 F31 108.9(10)
F32 B31 F31 104.7(10)
C31 N32 C33 110.4(8)
C31 N32 C37 116.4(7)
C33 N32 C37 133.2(8)
C33 C32 N31 107.1(8)
C32 C33 N32 106.6(8)
N31 C34 C35 107.4(8)
C36 C35 C34 119.1(10)
C36 C35 Ir31 71.2(6)
C34 C35 Ir31 110.6(6)
C35 C36 Ir31 71.7(6)
N32 C37 C38 106.0(8)
C39 C38 C37 123.0(10)
C39 C38 Ir31 71.6(6)
C37 C38 Ir31 110.9(6)
C38 C39 Ir31 74.1(6)
C41 C40 C47 123.2(9)
C41 C40 Ir31 72.8(5)
C47 C40 Ir31 107.9(6)
C40 C41 C42 126.3(9)
C40 C41 Ir31 72.0(5)
C42 C41 Ir31 112.4(6)
C41 C42 C43 114.8(8)
C44 C43 C42 112.7(8)
C45 C44 C43 126.6(9)
C45 C44 Ir31 73.4(5)
C43 C44 Ir31 111.3(6)
C44 C45 C46 123.8(9)
C44 C45 Ir31 70.7(5)
C46 C45 Ir31 112.1(6)
C47 C46 C45 114.8(7)
C46 C47 C40 115.6(8)

loop_
_geom_bond_atom_site_label_1
_geom_bond_atom_site_label_2
_geom_bond_distance
Ir1 C1 1.934(9)
Ir1 C5 2.214(8)
Ir1 C6 2.225(9)
Ir1 C15 2.230(8)
Ir1 C9 2.261(9)
Ir1 C14 2.266(8)
Ir1 C11 2.270(9)
Ir1 C10 2.289(8)
Ir1 C8 2.308(8)
C1 N2 1.318(10)
C1 N1 1.358(11)
F1 B1 1.380(12)
B1 F2 1.350(12)
B1 F3 1.374(12)
B1 F4 1.381(13)
N1 C2 1.385(11)
N1 C4 1.470(10)
N2 C3 1.383(11)
N2 C7 1.481(11)
C2 C3 1.374(13)
C4 C5 1.531(12)
C5 C6 1.404(12)
C7 C8 1.511(13)
C8 C9 1.373(13)
C10 C11 1.368(12)
C10 C17 1.519(13)
C11 C12 1.481(12)
C12 C13 1.567(13)
C13 C14 1.505(12)
C14 C15 1.386(11)
C15 C16 1.496(12)
C16 C17 1.545(13)
Ir31 C31 1.936(9)
Ir31 C36 2.179(9)
Ir31 C35 2.185(9)
Ir31 C44 2.239(8)
Ir31 C45 2.274(8)
Ir31 C39 2.279(9)
Ir31 C40 2.284(9)
Ir31 C41 2.294(8)
Ir31 C38 2.309(10)
N31 C31 1.341(11)
N31 C32 1.392(11)
N31 C34 1.444(11)
C31 N32 1.333(11)
F31 B31 1.376(12)
B31 F34 1.330(14)
B31 F33 1.360(12)
B31 F32 1.370(13)
N32 C33 1.378(11)
N32 C37 1.458(11)
C32 C33 1.345(13)
C34 C35 1.544(14)
C35 C36 1.389(14)
C37 C38 1.523(14)
C38 C39 1.352(15)
C40 C41 1.384(13)
C40 C47 1.508(14)
C41 C42 1.506(13)
C42 C43 1.520(13)
C43 C44 1.503(12)
C44 C45 1.391(13)
C45 C46 1.510(12)
C46 C47 1.507(14)

loop_
_geom_torsion_atom_site_label_1
_geom_torsion_atom_site_label_2
_geom_torsion_atom_site_label_3
_geom_torsion_atom_site_label_4
_geom_torsion
C5 Ir1 C1 N2 162.7(9)
C6 Ir1 C1 N2 126.3(9)
C15 Ir1 C1 N2 -109.3(9)
C9 Ir1 C1 N2 40.6(9)
C14 Ir1 C1 N2 -73.7(9)
C11 Ir1 C1 N2 -5(2)
C10 Ir1 C1 N2 -166.9(8)
C8 Ir1 C1 N2 6.3(8)
C5 Ir1 C1 N1 -8.0(7)
C6 Ir1 C1 N1 -44.4(8)
C15 Ir1 C1 N1 80.0(8)
C9 Ir1 C1 N1 -130.1(8)
C14 Ir1 C1 N1 115.6(8)
C11 Ir1 C1 N1 -176.0(10)
C10 Ir1 C1 N1 22.4(16)
C8 Ir1 C1 N1 -164.4(9)
N2 C1 N1 C2 1.3(11)
Ir1 C1 N1 C2 173.8(6)
N2 C1 N1 C4 -176.4(7)
Ir1 C1 N1 C4 -3.9(12)
N1 C1 N2 C3 -1.7(10)
Ir1 C1 N2 C3 -173.6(7)
N1 C1 N2 C7 178.0(8)
Ir1 C1 N2 C7 6.0(12)
C1 N1 C2 C3 -0.5(10)
C4 N1 C2 C3 176.7(9)
N1 C2 C3 N2 -0.5(10)
C1 N2 C3 C2 1.4(10)
C7 N2 C3 C2 -178.1(10)
C1 N1 C4 C5 18.5(11)
C2 N1 C4 C5 -158.6(9)
N1 C4 C5 C6 57.7(11)
N1 C4 C5 Ir1 -23.1(9)
C1 Ir1 C5 C6 -100.1(6)
C15 Ir1 C5 C6 168.3(6)
C9 Ir1 C5 C6 -25.2(7)
C14 Ir1 C5 C6 171.1(5)
C11 Ir1 C5 C6 76.3(6)
C10 Ir1 C5 C6 89.9(6)
C8 Ir1 C5 C6 -60.9(8)
C1 Ir1 C5 C4 17.2(6)
C6 Ir1 C5 C4 117.3(9)
C15 Ir1 C5 C4 -74.5(7)
C9 Ir1 C5 C4 92.0(7)
C14 Ir1 C5 C4 -71.7(7)
C11 Ir1 C5 C4 -166.4(6)
C10 Ir1 C5 C4 -152.8(7)
C8 Ir1 C5 C4 56.4(9)
C4 C5 C6 Ir1 -103.6(8)
C1 Ir1 C6 C5 74.1(6)
C15 Ir1 C6 C5 -14.2(7)
C9 Ir1 C6 C5 158.1(6)
C14 Ir1 C6 C5 -22.0(13)
C11 Ir1 C6 C5 -117.7(6)
C10 Ir1 C6 C5 -87.6(6)
C8 Ir1 C6 C5 143.3(6)
C1 N2 C7 C8 -20.2(11)
C3 N2 C7 C8 159.3(9)
N2 C7 C8 C9 -55.5(11)
N2 C7 C8 Ir1 23.2(9)
C1 Ir1 C8 C9 102.3(7)
C5 Ir1 C8 C9 62.5(9)
C6 Ir1 C8 C9 26.4(7)
C15 Ir1 C8 C9 -174.0(6)
C14 Ir1 C8 C9 -158.6(7)
C11 Ir1 C8 C9 -80.7(6)
C10 Ir1 C8 C9 -80.6(7)
C1 Ir1 C8 C7 -16.1(7)
C5 Ir1 C8 C7 -56.0(10)
C6 Ir1 C8 C7 -92.1(7)
C15 Ir1 C8 C7 67.5(8)
C9 Ir1 C8 C7 -118.5(10)
C14 Ir1 C8 C7 82.9(7)
C11 Ir1 C8 C7 160.8(7)
C10 Ir1 C8 C7 161.0(6)
C7 C8 C9 Ir1 100.8(8)
C1 Ir1 C9 C8 -70.8(6)
C5 Ir1 C9 C8 -141.8(6)
C6 Ir1 C9 C8 -156.6(7)
C15 Ir1 C9 C8 10.8(11)
C14 Ir1 C9 C8 23.4(7)
C11 Ir1 C9 C8 98.2(6)
C10 Ir1 C9 C8 119.1(6)
C1 Ir1 C10 C11 171.6(9)
C5 Ir1 C10 C11 -158.8(6)
C6 Ir1 C10 C11 -121.8(6)
C15 Ir1 C10 C11 112.1(6)
C9 Ir1 C10 C11 -38.5(7)
C14 Ir1 C10 C11 76.4(6)
C8 Ir1 C10 C11 -0.3(7)
C1 Ir1 C10 C17 50.6(13)
C5 Ir1 C10 C17 80.2(7)
C6 Ir1 C10 C17 117.1(7)
C15 Ir1 C10 C17 -9.0(6)
C9 Ir1 C10 C17 -159.5(6)
C14 Ir1 C10 C17 -44.6(7)
C11 Ir1 C10 C17 -121.1(9)
C8 Ir1 C10 C17 -121.3(7)
C17 C10 C11 C12 0.3(15)
Ir1 C10 C11 C12 -103.9(9)
C17 C10 C11 Ir1 104.2(8)
C1 Ir1 C11 C10 -169.1(12)
C5 Ir1 C11 C10 24.2(7)
C6 Ir1 C11 C10 61.3(6)
C15 Ir1 C11 C10 -65.2(6)
C9 Ir1 C11 C10 145.2(6)
C14 Ir1 C11 C10 -98.4(6)
C8 Ir1 C11 C10 179.8(6)
C1 Ir1 C11 C12 -46.3(17)
C5 Ir1 C11 C12 147.0(7)
C6 Ir1 C11 C12 -175.9(7)
C15 Ir1 C11 C12 57.6(7)
C9 Ir1 C11 C12 -92.0(7)
C14 Ir1 C11 C12 24.4(7)
C10 Ir1 C11 C12 122.8(10)
C8 Ir1 C11 C12 -57.4(7)
C10 C11 C12 C13 47.7(13)
Ir1 C11 C12 C13 -36.3(10)
C11 C12 C13 C14 30.0(12)
C12 C13 C14 C15 -89.7(11)
C12 C13 C14 Ir1 -8.2(10)
C1 Ir1 C14 C15 -83.1(6)
C5 Ir1 C14 C15 -4.7(7)
C6 Ir1 C14 C15 11.0(13)
C9 Ir1 C14 C15 -169.1(6)
C11 Ir1 C14 C15 111.5(6)
C10 Ir1 C14 C15 76.8(6)
C8 Ir1 C14 C15 -155.8(6)
C1 Ir1 C14 C13 157.0(6)
C5 Ir1 C14 C13 -124.6(6)
C6 Ir1 C14 C13 -108.9(11)
C15 Ir1 C14 C13 -119.9(9)
C9 Ir1 C14 C13 71.0(7)
C11 Ir1 C14 C13 -8.4(6)
C10 Ir1 C14 C13 -43.1(6)
C8 Ir1 C14 C13 84.3(6)
C13 C14 C15 C16 0.0(14)
Ir1 C14 C15 C16 -105.1(9)
C13 C14 C15 Ir1 105.1(8)
C1 Ir1 C15 C14 99.3(6)
C5 Ir1 C15 C14 176.1(6)
C6 Ir1 C15 C14 -175.4(5)
C9 Ir1 C15 C14 19.8(10)
C11 Ir1 C15 C14 -65.8(6)
C10 Ir1 C15 C14 -97.8(6)
C8 Ir1 C15 C14 26.6(6)
C1 Ir1 C15 C16 -138.0(7)
C5 Ir1 C15 C16 -61.3(7)
C6 Ir1 C15 C16 -52.8(8)
C9 Ir1 C15 C16 142.4(7)
C14 Ir1 C15 C16 122.6(9)
C11 Ir1 C15 C16 56.9(7)
C10 Ir1 C15 C16 24.8(7)
C8 Ir1 C15 C16 149.2(6)
C14 C15 C16 C17 48.0(13)
Ir1 C15 C16 C17 -36.8(10)
C11 C10 C17 C16 -90.2(11)
Ir1 C10 C17 C16 -7.9(10)
C15 C16 C17 C10 29.5(12)
C32 N31 C31 N32 -0.1(10)
C34 N31 C31 N32 -177.9(8)
C32 N31 C31 Ir31 170.7(7)
C34 N31 C31 Ir31 -7.1(12)
C36 Ir31 C31 N32 125.4(9)
C35 Ir31 C31 N32 162.4(9)
C44 Ir31 C31 N32 -107.7(9)
C45 Ir31 C31 N32 -72.0(9)
C39 Ir31 C31 N32 38.1(9)
C40 Ir31 C31 N32 5(2)
C41 Ir31 C31 N32 -168.5(8)
C38 Ir31 C31 N32 4.4(8)
C36 Ir31 C31 N31 -43.4(8)
C35 Ir31 C31 N31 -6.4(8)
C44 Ir31 C31 N31 83.5(8)
C45 Ir31 C31 N31 119.2(8)
C39 Ir31 C31 N31 -130.7(9)
C40 Ir31 C31 N31 -163.7(11)
C41 Ir31 C31 N31 22.7(16)
C38 Ir31 C31 N31 -164.4(9)
N31 C31 N32 C33 0.1(10)
Ir31 C31 N32 C33 -170.2(7)
N31 C31 N32 C37 -179.5(8)
Ir31 C31 N32 C37 10.2(13)
C31 N31 C32 C33 0.0(11)
C34 N31 C32 C33 177.2(10)
N31 C32 C33 N32 0.1(11)
C31 N32 C33 C32 -0.1(11)
C37 N32 C33 C32 179.4(10)
C31 N31 C34 C35 21.1(12)
C32 N31 C34 C35 -156.0(10)
N31 C34 C35 C36 54.7(12)
N31 C34 C35 Ir31 -24.6(10)
C31 Ir31 C35 C36 -97.9(7)
C44 Ir31 C35 C36 169.0(7)
C45 Ir31 C35 C36 172.0(6)
C39 Ir31 C35 C36 -25.1(8)
C40 Ir31 C35 C36 75.6(7)
C41 Ir31 C35 C36 91.8(7)
C38 Ir31 C35 C36 -61.9(10)
C31 Ir31 C35 C34 17.1(7)
C36 Ir31 C35 C34 114.9(10)
C44 Ir31 C35 C34 -76.1(8)
C45 Ir31 C35 C34 -73.1(8)
C39 Ir31 C35 C34 89.8(8)
C40 Ir31 C35 C34 -169.5(7)
C41 Ir31 C35 C34 -153.3(8)
C38 Ir31 C35 C34 53.0(11)
C34 C35 C36 Ir31 -103.6(8)
C31 Ir31 C36 C35 75.5(7)
C44 Ir31 C36 C35 -13.8(8)
C45 Ir31 C36 C35 -22.1(16)
C39 Ir31 C36 C35 158.6(7)
C40 Ir31 C36 C35 -117.9(7)
C41 Ir31 C36 C35 -86.2(7)
C38 Ir31 C36 C35 142.7(6)
C31 N32 C37 C38 -23.4(12)
C33 N32 C37 C38 157.1(10)
N32 C37 C38 C39 -56.1(13)
N32 C37 C38 Ir31 25.1(11)
C31 Ir31 C38 C39 102.5(7)
C36 Ir31 C38 C39 29.1(8)
C35 Ir31 C38 C39 65.8(9)
C44 Ir31 C38 C39 -171.0(6)
C45 Ir31 C38 C39 -155.5(7)
C40 Ir31 C38 C39 -77.4(7)
C41 Ir31 C38 C39 -80.6(7)
C31 Ir31 C38 C37 -16.8(8)
C36 Ir31 C38 C37 -90.2(9)
C35 Ir31 C38 C37 -53.4(12)
C44 Ir31 C38 C37 69.7(9)
C45 Ir31 C38 C37 85.3(8)
C39 Ir31 C38 C37 -119.2(11)
C40 Ir31 C38 C37 163.4(8)
C41 Ir31 C38 C37 160.2(7)
C37 C38 C39 Ir31 103.4(9)
C31 Ir31 C39 C38 -70.2(7)
C36 Ir31 C39 C38 -154.4(7)
C35 Ir31 C39 C38 -139.5(7)
C44 Ir31 C39 C38 14.8(10)
C45 Ir31 C39 C38 25.9(7)
C40 Ir31 C39 C38 101.5(7)
C41 Ir31 C39 C38 119.5(6)
C31 Ir31 C40 C41 -176.2(12)
C36 Ir31 C40 C41 65.9(7)
C35 Ir31 C40 C41 28.9(7)
C44 Ir31 C40 C41 -63.3(6)
C45 Ir31 C40 C41 -96.5(6)
C39 Ir31 C40 C41 151.0(6)
C38 Ir31 C40 C41 -175.5(6)
C31 Ir31 C40 C47 -56.1(17)
C36 Ir31 C40 C47 -174.0(7)
C35 Ir31 C40 C47 149.0(7)
C44 Ir31 C40 C47 56.8(7)
C45 Ir31 C40 C47 23.6(7)
C39 Ir31 C40 C47 -88.9(8)
C41 Ir31 C40 C47 120.1(10)
C38 Ir31 C40 C47 -55.4(8)
C47 C40 C41 C42 4.4(15)
Ir31 C40 C41 C42 104.9(9)
C47 C40 C41 Ir31 -100.5(9)
C31 Ir31 C41 C40 177.1(9)
C36 Ir31 C41 C40 -117.5(6)
C35 Ir31 C41 C40 -154.6(6)
C44 Ir31 C41 C40 113.8(6)
C45 Ir31 C41 C40 78.2(6)
C39 Ir31 C41 C40 -32.2(7)
C38 Ir31 C41 C40 5.6(8)
C31 Ir31 C41 C42 54.4(14)
C36 Ir31 C41 C42 119.9(8)
C35 Ir31 C41 C42 82.7(8)
C44 Ir31 C41 C42 -8.8(7)
C45 Ir31 C41 C42 -44.5(8)
C39 Ir31 C41 C42 -154.9(8)
C40 Ir31 C41 C42 -122.7(10)
C38 Ir31 C41 C42 -117.1(8)
C40 C41 C42 C43 -92.4(13)
Ir31 C41 C42 C43 -8.9(12)
C41 C42 C43 C44 31.1(14)
C42 C43 C44 C45 46.6(13)
C42 C43 C44 Ir31 -38.2(11)
C31 Ir31 C44 C45 99.6(6)
C36 Ir31 C44 C45 -175.8(6)
C35 Ir31 C44 C45 175.9(6)
C39 Ir31 C44 C45 17.7(10)
C40 Ir31 C44 C45 -66.4(6)
C41 Ir31 C44 C45 -98.3(6)
C38 Ir31 C44 C45 26.7(7)
C31 Ir31 C44 C43 -137.0(7)
C36 Ir31 C44 C43 -52.4(9)
C35 Ir31 C44 C43 -60.7(7)
C45 Ir31 C44 C43 123.4(10)
C39 Ir31 C44 C43 141.2(7)
C40 Ir31 C44 C43 57.0(7)
C41 Ir31 C44 C43 25.1(7)
C38 Ir31 C44 C43 150.1(7)
C43 C44 C45 C46 -0.4(14)
Ir31 C44 C45 C46 104.2(8)
C43 C44 C45 Ir31 -104.6(9)
C31 Ir31 C45 C44 -84.1(6)
C36 Ir31 C45 C44 11.3(15)
C35 Ir31 C45 C44 -5.1(8)
C39 Ir31 C45 C44 -169.4(6)
C40 Ir31 C45 C44 111.0(6)
C41 Ir31 C45 C44 75.9(6)
C38 Ir31 C45 C44 -155.0(6)
C31 Ir31 C45 C46 156.4(7)
C36 Ir31 C45 C46 -108.3(13)
C35 Ir31 C45 C46 -124.7(7)
C44 Ir31 C45 C46 -119.6(10)
C39 Ir31 C45 C46 71.0(8)
C40 Ir31 C45 C46 -8.6(7)
C41 Ir31 C45 C46 -43.7(7)
C38 Ir31 C45 C46 85.5(7)
C44 C45 C46 C47 -89.6(11)
Ir31 C45 C46 C47 -8.6(11)
C45 C46 C47 C40 31.4(13)
C41 C40 C47 C46 43.9(14)
Ir31 C40 C47 C46 -36.9(11)
